data_4105291
loop_
_publ_author_name
'Alfred J. Wooten'
'Donald J. Werder'
'Darrick J. Williams'
'Joanna L. Casson'
'Jennifer A. Hollingsworth'

_publ_section_title
;
 Solution-Liquid-Solid Growth of Ternary Cu-In-Se Semiconductor Nanowires
 from Multiple- and Single-Source Precursors
;
_journal_name_full 'Journal of the American Chemical Society'
_journal_page_first 16177
_journal_page_last 16188
_journal_paper_doi 10.1021/ja905730n
_journal_volume 131
_journal_year 2009
_chemical_formula_sum 'Cu0.5 In0.5 Se'
_chemical_formula_weight 168.14
_space_group_IT_number 216
_symmetry_cell_setting cubic
_symmetry_space_group_name_Hall 'F -4 2 3'
_symmetry_space_group_name_H-M 'F -4 3 m'
_audit_author_name 'CuInSe2 300C MSP'
_audit_creation_date 2009-07-08T15:05
_audit_creation_method 'from EXP file using GSAS2CIF'
_audit_update_record ' 2009-07-08T15:05  Initial CIF as created by GSAS2CIF'
_cell_angle_alpha 90.0
_cell_angle_beta 90.0
_cell_angle_gamma 90.0
_cell_formula_units_Z 4
_cell_length_a 5.7817(10)
_cell_length_b 5.7817
_cell_length_c 5.7817
_cell_volume 193.27(3)
_computing_structure_refinement GSAS
_diffrn_radiation_polarisn_ratio 0.5
_diffrn_radiation_probe x-ray
_exptl_absorpt_process_details
;   GSAS Absorption/surface roughness correction: function number 0
 No correction is applied.
;
_pd_block_id 2009-07-08T15:05|CUINSE2MSP300cubic|CuInSe2_300C_MSP|Ultima_III
_pd_calc_method 'Rietveld Refinement'
_pd_phase_name 'from E:/Powder/Compounds/CUINSE2 cubic.cel'
_pd_proc_info_datetime 2009-07-08T15:05:04
_pd_proc_ls_background_function
;   GSAS Background function number 2 with  6 terms.
 Cosine Fourier series
      1:   -10761.0     2:    21057.7     3:   -13961.1     4:    6677.98    
      5:   -2231.86     6:    145.839    
;
_pd_proc_ls_peak_cutoff 0.01000
_pd_proc_ls_profile_function
;
 CW Profile function number 2 with  18 terms
 Profile coefficients for Simpson's rule integration of pseudovoigt function
 C.J. Howard (1982). J. Appl. Cryst.,15,615-620.
 P. Thompson, D.E. Cox & J.B. Hastings (1987). J. Appl. Cryst.,20,79-83.
 Peak tails are ignored  where the intensity is below 0.0100 times the peak
   Aniso. broadening axis   0.0   0.0   1.0
;
_pd_proc_ls_prof_R_factor 0.0609
_pd_proc_ls_prof_wR_expected 0.0268
_pd_proc_ls_prof_wR_factor 0.0848
_refine_ls_goodness_of_fit_all 10.01
_refine_ls_matrix_type full
_refine_ls_number_parameters 16
_refine_ls_number_restraints 0
_refine_ls_R_Fsqd_factor 0.12991
_refine_ls_shift/su_max 0.04
_refine_ls_shift/su_mean 0.01
_reflns_d_resolution_high 1.113
_reflns_d_resolution_low 3.338
_reflns_limit_h_max 5
_reflns_limit_h_min 1
_reflns_limit_k_max 3
_reflns_limit_k_min 0
_reflns_limit_l_max 3
_reflns_limit_l_min 0
_reflns_number_total 22
_cod_data_source_file ja905730n_si_002.cif
_cod_data_source_block x
_cod_depositor_comments
;
The following automatic conversions were performed:

'_geom_bond_publ_flag' value 'N' changed to 'n' according to the
built-in table from CIF Core dictionary named 'cif_core.dic' version
2.4.1 from 2010-06-29 (16 times).

'_geom_angle_publ_flag' value 'N'
changed to 'n' according to the built-in table from CIF Core
dictionary named 'cif_core.dic' version 2.4.1 from 2010-06-29 (40
times).

Automatic conversion script
Id: cif_fix_values 1715 2011-07-08 13:25:40Z adriana 
;
_cod_original_cell_volume 193.27(10)
_cod_original_formula_sum 'Cu0.50 In0.50 Se'
_cod_database_code 4105291
_cod_database_fobs_code 4105291

loop_
_symmetry_equiv_pos_site_id
_symmetry_equiv_pos_as_xyz
1 +x,+y,+z
2 +z,+x,+y
3 +y,+z,+x
4 +y,-x,-z
5 -z,+y,-x
6 -x,-z,+y
7 -x,-y,+z
8 -z,+x,-y
9 -y,-z,+x
10 +x,-y,-z
11 +z,-x,-y
12 -y,+z,-x
13 -y,+x,-z
14 -z,-y,+x
15 +x,-z,-y
16 +x,+z,+y
17 +y,+x,+z
18 +z,+y,+x
19 +y,-z,-x
20 -y,-x,+z
21 +z,-y,-x
22 -x,+z,-y
23 -x,+y,-z
24 -z,-x,+y
101 +x,+y+1/2,+z+1/2
102 +z,+x+1/2,+y+1/2
103 +y,+z+1/2,+x+1/2
104 +y,-x+1/2,-z+1/2
105 -z,+y+1/2,-x+1/2
106 -x,-z+1/2,+y+1/2
107 -x,-y+1/2,+z+1/2
108 -z,+x+1/2,-y+1/2
109 -y,-z+1/2,+x+1/2
110 +x,-y+1/2,-z+1/2
111 +z,-x+1/2,-y+1/2
112 -y,+z+1/2,-x+1/2
113 -y,+x+1/2,-z+1/2
114 -z,-y+1/2,+x+1/2
115 +x,-z+1/2,-y+1/2
116 +x,+z+1/2,+y+1/2
117 +y,+x+1/2,+z+1/2
118 +z,+y+1/2,+x+1/2
119 +y,-z+1/2,-x+1/2
120 -y,-x+1/2,+z+1/2
121 +z,-y+1/2,-x+1/2
122 -x,+z+1/2,-y+1/2
123 -x,+y+1/2,-z+1/2
124 -z,-x+1/2,+y+1/2
201 +x+1/2,+y,+z+1/2
202 +z+1/2,+x,+y+1/2
203 +y+1/2,+z,+x+1/2
204 +y+1/2,-x,-z+1/2
205 -z+1/2,+y,-x+1/2
206 -x+1/2,-z,+y+1/2
207 -x+1/2,-y,+z+1/2
208 -z+1/2,+x,-y+1/2
209 -y+1/2,-z,+x+1/2
210 +x+1/2,-y,-z+1/2
211 +z+1/2,-x,-y+1/2
212 -y+1/2,+z,-x+1/2
213 -y+1/2,+x,-z+1/2
214 -z+1/2,-y,+x+1/2
215 +x+1/2,-z,-y+1/2
216 +x+1/2,+z,+y+1/2
217 +y+1/2,+x,+z+1/2
218 +z+1/2,+y,+x+1/2
219 +y+1/2,-z,-x+1/2
220 -y+1/2,-x,+z+1/2
221 +z+1/2,-y,-x+1/2
222 -x+1/2,+z,-y+1/2
223 -x+1/2,+y,-z+1/2
224 -z+1/2,-x,+y+1/2
301 +x+1/2,+y+1/2,+z
302 +z+1/2,+x+1/2,+y
303 +y+1/2,+z+1/2,+x
304 +y+1/2,-x+1/2,-z
305 -z+1/2,+y+1/2,-x
306 -x+1/2,-z+1/2,+y
307 -x+1/2,-y+1/2,+z
308 -z+1/2,+x+1/2,-y
309 -y+1/2,-z+1/2,+x
310 +x+1/2,-y+1/2,-z
311 +z+1/2,-x+1/2,-y
312 -y+1/2,+z+1/2,-x
313 -y+1/2,+x+1/2,-z
314 -z+1/2,-y+1/2,+x
315 +x+1/2,-z+1/2,-y
316 +x+1/2,+z+1/2,+y
317 +y+1/2,+x+1/2,+z
318 +z+1/2,+y+1/2,+x
319 +y+1/2,-z+1/2,-x
320 -y+1/2,-x+1/2,+z
321 +z+1/2,-y+1/2,-x
322 -x+1/2,+z+1/2,-y
323 -x+1/2,+y+1/2,-z
324 -z+1/2,-x+1/2,+y

loop_
_atom_site_type_symbol
_atom_site_label
_atom_site_fract_x
_atom_site_fract_y
_atom_site_fract_z
_atom_site_occupancy
_atom_site_thermal_displace_type
_atom_site_U_iso_or_equiv
_atom_site_symmetry_multiplicity
Cu Cu 0.0 0.0 0.0 0.5 Uiso 0.071(15) 4
In In 0.0 0.0 0.0 0.5 Uiso 0.071(15) 4
Se Se 0.25 0.25 0.25 1.0 Uiso 0.025 4

loop_
_atom_type_symbol
_atom_type_number_in_cell
_atom_type_scat_dispersion_real
_atom_type_scat_dispersion_imag
_atom_type_scat_Cromer_Mann_a1
_atom_type_scat_Cromer_Mann_a2
_atom_type_scat_Cromer_Mann_a3
_atom_type_scat_Cromer_Mann_a4
_atom_type_scat_Cromer_Mann_b1
_atom_type_scat_Cromer_Mann_b2
_atom_type_scat_Cromer_Mann_b3
_atom_type_scat_Cromer_Mann_b4
_atom_type_scat_Cromer_Mann_c
_atom_type_scat_source
Cu 2.0 0.000 0.000 13.3380 3.58280 7.16760 0.24700 5.61580 11.3966 1.67350 64.8126 1.19100 International_Tables_Vol_C
In 2.0 0.000 0.000 19.1624 0.54760 18.5596 6.37760 4.29480 25.8499 2.03960 92.8029 4.93910 International_Tables_Vol_C
Se 4.0 0.000 0.000 17.0006 2.40980 5.81960 0.27260 3.97310 15.2372 4.35430 43.8163 2.84090 International_Tables_Vol_C

loop_
_diffrn_radiation_wavelength
_diffrn_radiation_wavelength_wt
_diffrn_radiation_type
_diffrn_radiation_wavelength_id
1.540510 1.000 K\a~1~ 1
1.544330 0.500 K\a~2~ 2

loop_
_geom_angle_atom_site_label_1
_geom_angle_atom_site_label_2
_geom_angle_atom_site_label_3
_geom_angle
_geom_angle_site_symmetry_1
_geom_angle_site_symmetry_3
_geom_angle_publ_flag
Se Cu Se 109.471(7) 1_555 4_555 n
Se Cu Se 109.471(7) 1_555 5_555 n
Se Cu Se 109.471(13) 1_555 6_555 n
Se Cu Se 109.471(13) 4_555 5_555 n
Se Cu Se 109.471(7) 4_555 6_555 n
Se Cu Se 109.471(7) 5_555 6_555 n
Se In Se 109.471(7) 1_555 4_555 n
Se In Se 109.471(7) 1_555 5_555 n
Se In Se 109.471(13) 1_555 6_555 n
Se In Se 109.471(13) 4_555 5_555 n
Se In Se 109.471(7) 4_555 6_555 n
Se In Se 109.471(7) 5_555 6_555 n
Cu Se Cu 109.471(7) 1_555 101_555 n
Cu Se Cu 109.471(7) 1_555 201_555 n
Cu Se Cu 109.471(13) 1_555 301_555 n
Cu Se In 0.0 1_555 1_555 n
Cu Se In 109.471(7) 1_555 101_555 n
Cu Se In 109.471(7) 1_555 201_555 n
Cu Se In 109.471(13) 1_555 301_555 n
Cu Se Cu 109.471(13) 101_555 201_555 n
Cu Se Cu 109.471(7) 101_555 301_555 n
Cu Se In 109.471(7) 101_555 1_555 n
Cu Se In 0.0 101_555 101_555 n
Cu Se In 109.471(13) 101_555 201_555 n
Cu Se In 109.471(7) 101_555 301_555 n
Cu Se Cu 109.471(7) 201_555 301_555 n
Cu Se In 109.471(7) 201_555 1_555 n
Cu Se In 109.471(13) 201_555 101_555 n
Cu Se In 0.0 201_555 201_555 n
Cu Se In 109.471(7) 201_555 301_555 n
Cu Se In 109.471(13) 301_555 1_555 n
Cu Se In 109.471(7) 301_555 101_555 n
Cu Se In 109.471(7) 301_555 201_555 n
Cu Se In 0.0 301_555 301_555 n
In Se In 109.471(7) 1_555 101_555 n
In Se In 109.471(7) 1_555 201_555 n
In Se In 109.471(13) 1_555 301_555 n
In Se In 109.471(13) 101_555 201_555 n
In Se In 109.471(7) 101_555 301_555 n
In Se In 109.471(7) 201_555 301_555 n

loop_
_geom_bond_atom_site_label_1
_geom_bond_atom_site_label_2
_geom_bond_distance
_geom_bond_site_symmetry_2
_geom_bond_publ_flag
Cu Se 2.50355(32) 1_555 n
Cu Se 2.50355(32) 4_555 n
Cu Se 2.50355(32) 5_555 n
Cu Se 2.50355(32) 6_555 n
In Se 2.50355(32) 1_555 n
In Se 2.50355(32) 4_555 n
In Se 2.50355(32) 5_555 n
In Se 2.50355(32) 6_555 n
Se Cu 2.50355(32) 1_555 n
Se Cu 2.50355(32) 101_555 n
Se Cu 2.50355(32) 201_555 n
Se Cu 2.50355(32) 301_555 n
Se In 2.50355(32) 1_555 n
Se In 2.50355(32) 101_555 n
Se In 2.50355(32) 201_555 n
Se In 2.50355(32) 301_555 n
